data_1503450
loop_
_publ_author_name
'Ji, Lei'
'Fang, Qi'
'Yuan, Mao-Sen'
'Liu, Zhi-Qiang'
'Shen, Yu-Xiang'
'Chen, Hong-Feng'

_publ_section_title
;
 Switching high two-photon efficiency: from 3,8,13-substituted triindole
 derivatives to their 2,7,12-isomers.
;
_journal_issue 22
_journal_name_full 'Organic letters'
_journal_page_first 5192
_journal_page_last 5195
_journal_paper_doi 10.1021/ol102057t
_journal_volume 12
_journal_year 2010
_chemical_formula_moiety 'C90 H102 N6 Si6'
_chemical_formula_sum 'C90 H102 N6 Si6'
_chemical_formula_weight 1436.32
_chemical_name_systematic
; 
 ? 
;
_space_group_IT_number 148
_symmetry_cell_setting rhombohedral
_symmetry_space_group_name_Hall '-R 3'
_symmetry_space_group_name_H-M 'R -3 :H'
_atom_sites_solution_hydrogens geom
_atom_sites_solution_primary direct
_atom_sites_solution_secondary difmap
_audit_creation_method SHELXL-97
_cell_angle_alpha 90.00
_cell_angle_beta 90.00
_cell_angle_gamma 120.00
_cell_formula_units_Z 6
_cell_length_a 29.1610(4)
_cell_length_b 29.1610(4)
_cell_length_c 17.6054(3)
_cell_measurement_reflns_used 5755
_cell_measurement_temperature 135(2)
_cell_measurement_theta_max 21.12
_cell_measurement_theta_min 2.42
_cell_volume 12965.3(3)
_computing_cell_refinement 'APEX2 Software Suite (Bruker,2005)'
_computing_data_collection 'APEX2 Software Suite (Bruker,2005)'
_computing_data_reduction 'APEX2 Software Suite (Bruker,2005)'
_computing_molecular_graphics 'SHELXTL97 (Sheldrick, 2008)'
_computing_publication_material 'WINGX (Farrugia, 1999)'
_computing_structure_refinement 'SHELXL97 (Sheldrick, 2008)'
_computing_structure_solution 'SHELXS97 (Sheldrick, 2008)'
_diffrn_ambient_temperature 135(2)
_diffrn_detector_area_resol_mean 10.0
_diffrn_measured_fraction_theta_full 0.992
_diffrn_measured_fraction_theta_max 0.992
_diffrn_measurement_device_type 'Bruker APEX2 CCD area-detector diffractometer'
_diffrn_measurement_method 'phi and omega scans'
_diffrn_radiation_monochromator graphite
_diffrn_radiation_source 'fine-focus sealed tube'
_diffrn_radiation_type MoK\a
_diffrn_radiation_wavelength 0.71073
_diffrn_reflns_av_R_equivalents 0.0477
_diffrn_reflns_av_sigmaI/netI 0.0349
_diffrn_reflns_limit_h_max 37
_diffrn_reflns_limit_h_min -37
_diffrn_reflns_limit_k_max 37
_diffrn_reflns_limit_k_min -35
_diffrn_reflns_limit_l_max 22
_diffrn_reflns_limit_l_min -22
_diffrn_reflns_number 38913
_diffrn_reflns_theta_full 27.51
_diffrn_reflns_theta_max 27.51
_diffrn_reflns_theta_min 1.98
_exptl_absorpt_coefficient_mu 0.142
_exptl_absorpt_correction_T_max 0.9801
_exptl_absorpt_correction_T_min 0.9746
_exptl_absorpt_correction_type multi-scan
_exptl_absorpt_process_details 'APEX2 Software Suite (Bruker, 2005)'
_exptl_crystal_colour clear
_exptl_crystal_density_diffrn 1.104
_exptl_crystal_density_meas ?
_exptl_crystal_density_method 'not measured'
_exptl_crystal_description parallelpiped
_exptl_crystal_F_000 4608
_exptl_crystal_size_max 0.18
_exptl_crystal_size_mid 0.17
_exptl_crystal_size_min 0.14
_refine_diff_density_max 0.307
_refine_diff_density_min -0.487
_refine_diff_density_rms 0.044
_refine_ls_extinction_method mixed
_refine_ls_goodness_of_fit_ref 0.945
_refine_ls_hydrogen_treatment mixed
_refine_ls_matrix_type full
_refine_ls_number_parameters 402
_refine_ls_number_reflns 6579
_refine_ls_number_restraints 12
_refine_ls_restrained_S_all 0.945
_refine_ls_R_factor_all 0.1038
_refine_ls_R_factor_gt 0.0582
_refine_ls_shift/su_max 0.000
_refine_ls_shift/su_mean 0.000
_refine_ls_structure_factor_coef Fsqd
_refine_ls_weighting_details 'calc w=1/[\s^2^(Fo^2^)+(0.0838P)^2^+19.0008P] where P=(Fo^2^+2Fc^2^)/3'
_refine_ls_weighting_scheme calc
_refine_ls_wR_factor_gt 0.1458
_refine_ls_wR_factor_ref 0.1769
_reflns_number_gt 3929
_reflns_number_total 6579
_reflns_threshold_expression >2sigma(I)
_cod_data_source_file ol102057t_si_003.cif
_cod_data_source_block fq51
_cod_depositor_comments
;
The following automatic conversions were performed:

'_symmetry_cell_setting' value 'Rhombohedral' changed to
'rhombohedral' according to
/home/saulius/struct/CIF-dictionaries/cif_core.dic dictionary named
'cif_core.dic' version 2.4.2 from 2011-04-26.

Automatic conversion script
Id: cif_fix_values 1715 2011-07-08 13:25:40Z adriana 

The following automatic conversions were performed:

'_exptl_crystal_density_meas' value 'not measured' was changed to '?'
- the value is perceived as not measured.

Automatic conversion script
Id: cif_fix_values 3008 2015-01-20 13:52:24Z robertas 
;
_cod_original_sg_symbol_H-M R-3
_cod_database_code 1503450

loop_
_symmetry_equiv_pos_as_xyz
'x, y, z'
'-y, x-y, z'
'-x+y, -x, z'
'x+2/3, y+1/3, z+1/3'
'-y+2/3, x-y+1/3, z+1/3'
'-x+y+2/3, -x+1/3, z+1/3'
'x+1/3, y+2/3, z+2/3'
'-y+1/3, x-y+2/3, z+2/3'
'-x+y+1/3, -x+2/3, z+2/3'
'-x, -y, -z'
'y, -x+y, -z'
'x-y, x, -z'
'-x+2/3, -y+1/3, -z+1/3'
'y+2/3, -x+y+1/3, -z+1/3'
'x-y+2/3, x+1/3, -z+1/3'
'-x+1/3, -y+2/3, -z+2/3'
'y+1/3, -x+y+2/3, -z+2/3'
'x-y+1/3, x+2/3, -z+2/3'

loop_
_atom_site_label
_atom_site_type_symbol
_atom_site_fract_x
_atom_site_fract_y
_atom_site_fract_z
_atom_site_U_iso_or_equiv
_atom_site_adp_type
_atom_site_occupancy
_atom_site_symmetry_multiplicity
_atom_site_calc_flag
_atom_site_refinement_flags
_atom_site_disorder_assembly
_atom_site_disorder_group
Si1 Si 0.35942(3) 0.18586(4) 0.52607(5) 0.0716(3) Uani 1 1 d . . .
Si2 Si 0.33084(4) 0.28091(4) 1.03402(6) 0.0844(3) Uani 1 1 d . . .
N5 N 0.00800(7) 0.09895(7) 0.89457(10) 0.0432(4) Uani 1 1 d . . .
N15 N 0.04243(8) -0.06692(8) 0.60280(11) 0.0479(5) Uani 1 1 d . B .
C24 C -0.00052(9) 0.04756(8) 0.89615(12) 0.0414(5) Uani 1 1 d . . .
C19 C 0.08870(8) 0.10508(8) 0.90932(12) 0.0414(5) Uani 1 1 d . . .
C9 C 0.14213(9) 0.13276(9) 0.92962(13) 0.0453(5) Uani 1 1 d . . .
C17 C 0.10604(9) 0.01996(9) 0.59042(12) 0.0458(5) Uani 1 1 d . . .
C4 C 0.15773(10) 0.05968(11) 0.57499(14) 0.0512(6) Uani 1 1 d . . .
C6 C 0.08766(10) 0.18858(9) 0.90729(14) 0.0495(6) Uani 1 1 d . . .
C25 C 0.04861(8) 0.04935(8) 0.89925(11) 0.0400(5) Uani 1 1 d . . .
C8 C 0.16801(9) 0.18767(9) 0.93765(13) 0.0496(6) Uani 1 1 d . A .
C22 C 0.01683(9) -0.03733(9) 0.60270(12) 0.0431(5) Uani 1 1 d . . .
C18 C 0.06183(9) 0.13376(9) 0.90260(12) 0.0435(5) Uani 1 1 d . . .
C16 C 0.09605(10) -0.03257(10) 0.59407(13) 0.0495(6) Uani 1 1 d . . .
C27 C -0.03809(9) -0.05537(8) 0.60021(12) 0.0423(5) Uani 1 1 d . . .
C7 C 0.14069(10) 0.21519(10) 0.92388(14) 0.0529(6) Uani 1 1 d . . .
C3 C 0.19811(10) 0.04760(11) 0.56732(14) 0.0578(6) Uani 1 1 d . . .
C44 C -0.02658(11) 0.11526(11) 0.85828(15) 0.0502(6) Uani 1 1 d . . .
C1 C 0.13604(12) -0.04517(13) 0.58677(16) 0.0601(7) Uani 1 1 d . . .
C39 C 0.22163(11) 0.21620(10) 0.96526(15) 0.0577(6) Uani 1 1 d . . .
C2 C 0.18674(12) -0.00498(13) 0.57389(16) 0.0637(7) Uani 1 1 d . . .
C29 C 0.25074(11) 0.09044(13) 0.55254(16) 0.0666(7) Uani 1 1 d . . .
C40 C 0.26562(11) 0.24072(11) 0.99084(18) 0.0666(7) Uani 1 1 d . A .
C30 C 0.29401(12) 0.12751(13) 0.54093(18) 0.0720(8) Uani 1 1 d . . .
C45 C -0.01109(13) 0.13196(16) 0.77714(17) 0.0857(10) Uani 1 1 d . . .
H45A H 0.0239 0.1623 0.7757 0.086 Uiso 1 1 calc R . .
H45B H -0.0357 0.1408 0.7547 0.086 Uiso 1 1 calc R . .
H45C H -0.0115 0.1034 0.7493 0.086 Uiso 1 1 calc R . .
C32 C 0.36797(16) 0.20119(15) 0.4236(2) 0.1003(12) Uani 1 1 d . . .
H32A H 0.3723 0.1748 0.3973 0.150 Uiso 1 1 calc R . .
H32B H 0.3987 0.2353 0.4158 0.150 Uiso 1 1 calc R . .
H32C H 0.3373 0.2014 0.4043 0.150 Uiso 1 1 calc R . .
C43 C 0.316(2) 0.246(2) 1.159(5) 0.169(13) Uani 0.14(2) 1 d PU A 1
H43A H 0.2863 0.2480 1.1809 0.169 Uiso 0.14(2) 1 calc PR A 1
H43B H 0.3467 0.2666 1.1892 0.169 Uiso 0.14(2) 1 calc PR A 1
H43C H 0.3074 0.2100 1.1574 0.169 Uiso 0.14(2) 1 calc PR A 1
C43' C 0.3383(4) 0.2432(3) 1.1075(8) 0.180(6) Uani 0.86(2) 1 d PU A 2
H43D H 0.3708 0.2650 1.1344 0.180 Uiso 0.86(2) 1 calc PR A 2
H43E H 0.3392 0.2135 1.0857 0.180 Uiso 0.86(2) 1 calc PR A 2
H43F H 0.3090 0.2308 1.1421 0.180 Uiso 0.86(2) 1 calc PR A 2
C42 C 0.38264(15) 0.2996(2) 0.9592(4) 0.099(2) Uani 0.851(10) 1 d PU A 1
H42A H 0.3758 0.3170 0.9182 0.099 Uiso 0.851(10) 1 calc PR A 1
H42B H 0.3818 0.2683 0.9405 0.099 Uiso 0.851(10) 1 calc PR A 1
H42C H 0.4169 0.3230 0.9805 0.099 Uiso 0.851(10) 1 calc PR A 1
C42' C 0.3728(14) 0.2698(17) 1.015(3) 0.132(10) Uani 0.149(10) 1 d PU A 2
H42D H 0.4043 0.2935 1.0424 0.132 Uiso 0.149(10) 1 calc PR A 2
H42E H 0.3797 0.2748 0.9613 0.132 Uiso 0.149(10) 1 calc PR A 2
H42F H 0.3620 0.2339 1.0282 0.132 Uiso 0.149(10) 1 calc PR A 2
C41 C 0.3345(5) 0.3359(9) 1.0733(11) 0.173(7) Uani 0.73(4) 1 d P A 1
H41A H 0.3200 0.3508 1.0387 0.173 Uiso 0.73(4) 1 calc PR A 1
H41B H 0.3709 0.3615 1.0836 0.173 Uiso 0.73(4) 1 calc PR A 1
H41C H 0.3147 0.3265 1.1199 0.173 Uiso 0.73(4) 1 calc PR A 1
C41' C 0.3347(9) 0.3475(6) 1.0662(12) 0.054(6) Uani 0.27(4) 1 d P A 2
H41D H 0.3024 0.3397 1.0913 0.054 Uiso 0.27(4) 1 calc PR A 2
H41E H 0.3397 0.3692 1.0225 0.054 Uiso 0.27(4) 1 calc PR A 2
H41F H 0.3639 0.3660 1.1005 0.054 Uiso 0.27(4) 1 calc PR A 2
C34 C 0.02172(12) -0.12000(10) 0.63443(19) 0.0664(8) Uani 1 1 d . . .
H34A H 0.0341 -0.1393 0.6036 0.066 Uiso 0.569(14) 1 calc PR B 1
H34B H -0.0166 -0.1386 0.6316 0.066 Uiso 0.569(14) 1 calc PR B 1
H34C H -0.0081 -0.1445 0.6035 0.066 Uiso 0.431(14) 1 d PR B 2
H34D H 0.0488 -0.1298 0.6295 0.066 Uiso 0.431(14) 1 d PR B 2
C35 C 0.0387(4) -0.1198(2) 0.7189(3) 0.065(2) Uani 0.569(14) 1 d P B 1
H35A H 0.0279 -0.0996 0.7494 0.065 Uiso 0.569(14) 1 calc PR B 1
H35B H 0.0765 -0.1043 0.7215 0.065 Uiso 0.569(14) 1 calc PR B 1
H35C H 0.0221 -0.1556 0.7374 0.065 Uiso 0.569(14) 1 calc PR B 1
C35' C 0.0069(5) -0.1267(3) 0.7043(5) 0.065(3) Uani 0.431(14) 1 d P B 2
H35D H 0.0367 -0.1046 0.7361 0.065 Uiso 0.431(14) 1 calc PR B 2
H35E H -0.0069 -0.1631 0.7182 0.065 Uiso 0.431(14) 1 calc PR B 2
H35F H -0.0201 -0.1173 0.7109 0.065 Uiso 0.431(14) 1 calc PR B 2
C31 C 0.40932(14) 0.17011(17) 0.5612(3) 0.0925(13) Uani 1 1 d . . .
C33 C 0.36195(17) 0.24189(16) 0.5789(2) 0.1025(12) Uani 1 1 d . . .
H33A H 0.3329 0.2465 0.5634 0.154 Uiso 1 1 calc R . .
H33B H 0.3948 0.2736 0.5682 0.154 Uiso 1 1 calc R . .
H33C H 0.3594 0.2346 0.6324 0.154 Uiso 1 1 calc R . .
H4 H 0.1675(9) 0.0929(10) 0.5647(13) 0.046(7) Uiso 1 1 d . . .
H2 H 0.2145(11) -0.0116(11) 0.5680(16) 0.072(8) Uiso 1 1 d . . .
H1 H 0.1300(11) -0.0757(11) 0.5893(16) 0.063(9) Uiso 1 1 d . . .
H9 H 0.1603(9) 0.1152(9) 0.9424(13) 0.046(6) Uiso 1 1 d . . .
H7 H 0.1617(10) 0.2524(11) 0.9268(14) 0.056(7) Uiso 1 1 d . . .
H6 H 0.0717(10) 0.2077(10) 0.9017(14) 0.054(7) Uiso 1 1 d . . .
H44A H -0.0247(11) 0.1435(12) 0.8869(16) 0.066(8) Uiso 1 1 d . . .
H44B H -0.0596(10) 0.0881(10) 0.8550(13) 0.045(6) Uiso 1 1 d . . .
H31A H 0.4434(15) 0.1963(14) 0.5526(18) 0.089(10) Uiso 1 1 d . . .
H31B H 0.4070(16) 0.1384(17) 0.538(2) 0.121(15) Uiso 1 1 d . . .
H31C H 0.4040(15) 0.1657(16) 0.614(2) 0.103(14) Uiso 1 1 d . . .

loop_
_atom_site_aniso_label
_atom_site_aniso_U_11
_atom_site_aniso_U_22
_atom_site_aniso_U_33
_atom_site_aniso_U_23
_atom_site_aniso_U_13
_atom_site_aniso_U_12
Si1 0.0635(5) 0.0770(6) 0.0824(6) 0.0131(4) 0.0160(4) 0.0412(4)
Si2 0.0571(5) 0.0698(6) 0.1099(8) -0.0180(5) -0.0178(5) 0.0194(4)
N5 0.0473(10) 0.0446(10) 0.0401(10) -0.0026(8) -0.0002(8) 0.0247(9)
N15 0.0561(12) 0.0508(11) 0.0417(10) -0.0060(8) -0.0034(9) 0.0304(10)
C24 0.0472(12) 0.0460(12) 0.0310(11) -0.0011(9) -0.0006(9) 0.0233(10)
C19 0.0467(12) 0.0433(11) 0.0316(11) 0.0002(9) 0.0003(9) 0.0205(10)
C9 0.0483(13) 0.0473(12) 0.0371(12) -0.0001(9) -0.0023(9) 0.0215(11)
C17 0.0492(13) 0.0588(14) 0.0325(11) 0.0014(10) -0.0019(9) 0.0293(11)
C4 0.0495(14) 0.0646(16) 0.0449(13) 0.0090(12) -0.0005(10) 0.0327(13)
C6 0.0582(15) 0.0449(13) 0.0473(14) 0.0002(10) 0.0023(11) 0.0271(12)
C25 0.0449(12) 0.0448(12) 0.0297(11) 0.0000(9) -0.0004(9) 0.0220(10)
C8 0.0491(13) 0.0473(13) 0.0427(12) -0.0026(10) 0.0001(10) 0.0168(11)
C22 0.0527(13) 0.0469(12) 0.0309(11) -0.0031(9) -0.0004(9) 0.0258(11)
C18 0.0504(12) 0.0458(12) 0.0329(11) -0.0009(9) 0.0021(9) 0.0232(10)
C16 0.0586(14) 0.0617(15) 0.0346(12) -0.0057(10) -0.0047(10) 0.0350(12)
C27 0.0477(12) 0.0457(12) 0.0305(11) -0.0012(9) 0.0012(9) 0.0212(10)
C7 0.0607(15) 0.0409(13) 0.0498(14) -0.0022(10) 0.0045(11) 0.0200(12)
C3 0.0506(14) 0.0840(19) 0.0483(14) 0.0025(13) -0.0036(11) 0.0406(14)
C44 0.0508(15) 0.0531(14) 0.0506(14) 0.0057(12) 0.0024(11) 0.0289(13)
C1 0.0727(19) 0.0703(19) 0.0544(16) -0.0116(14) -0.0104(13) 0.0486(16)
C39 0.0598(16) 0.0451(13) 0.0596(16) -0.0036(11) 0.0008(12) 0.0198(12)
C2 0.0651(18) 0.093(2) 0.0576(16) -0.0076(14) -0.0072(13) 0.0577(17)
C29 0.0567(17) 0.097(2) 0.0623(17) 0.0073(15) 0.0020(13) 0.0506(17)
C40 0.0572(16) 0.0511(15) 0.080(2) -0.0068(13) -0.0051(14) 0.0185(13)
C30 0.0560(17) 0.093(2) 0.079(2) 0.0124(17) 0.0078(14) 0.0457(17)
C45 0.074(2) 0.132(3) 0.0598(19) 0.0182(19) -0.0029(15) 0.058(2)
C32 0.108(3) 0.094(3) 0.091(3) 0.013(2) 0.027(2) 0.044(2)
C43 0.119(18) 0.161(18) 0.16(2) 0.050(19) -0.093(16) 0.020(16)
C43' 0.124(7) 0.167(6) 0.161(10) 0.043(6) -0.071(7) 0.007(5)
C42 0.056(2) 0.083(3) 0.147(5) -0.031(3) -0.001(3) 0.027(2)
C42' 0.106(15) 0.115(16) 0.164(19) -0.026(15) -0.017(15) 0.048(13)
C41 0.074(6) 0.146(10) 0.230(13) -0.100(9) 0.011(7) 0.003(7)
C41' 0.053(8) 0.022(7) 0.083(11) -0.021(5) 0.007(6) 0.015(5)
C34 0.0711(18) 0.0436(13) 0.084(2) -0.0141(13) -0.0280(16) 0.0283(13)
C35 0.059(4) 0.055(3) 0.061(3) 0.008(2) -0.006(3) 0.013(3)
C35' 0.061(6) 0.060(4) 0.066(5) 0.017(3) 0.009(4) 0.025(4)
C31 0.0537(19) 0.080(3) 0.140(4) 0.023(3) 0.018(2) 0.0304(18)
C33 0.123(3) 0.107(3) 0.101(3) -0.001(2) 0.008(2) 0.076(3)

loop_
_atom_type_symbol
_atom_type_description
_atom_type_scat_dispersion_real
_atom_type_scat_dispersion_imag
_atom_type_scat_source
C C 0.0033 0.0016 'International Tables Vol C Tables 4.2.6.8 and 6.1.1.4'
H H 0.0000 0.0000 'International Tables Vol C Tables 4.2.6.8 and 6.1.1.4'
N N 0.0061 0.0033 'International Tables Vol C Tables 4.2.6.8 and 6.1.1.4'
Si Si 0.0817 0.0704 'International Tables Vol C Tables 4.2.6.8 and 6.1.1.4'

loop_
_geom_angle_atom_site_label_1
_geom_angle_atom_site_label_2
_geom_angle_atom_site_label_3
_geom_angle
_geom_angle_site_symmetry_1
_geom_angle_site_symmetry_3
C30 Si1 C31 107.85(16) . .
C30 Si1 C32 108.45(17) . .
C31 Si1 C32 111.2(2) . .
C30 Si1 C33 108.17(17) . .
C31 Si1 C33 111.4(2) . .
C32 Si1 C33 109.67(18) . .
C42' Si2 C41 129.9(15) . .
C42' Si2 C43' 70(2) . .
C41 Si2 C43' 108.5(10) . .
C42' Si2 C40 118.8(14) . .
C41 Si2 C40 109.2(6) . .
C43' Si2 C40 108.4(2) . .
C42' Si2 C42 42(2) . .
C41 Si2 C42 110.6(6) . .
C43' Si2 C42 111.2(6) . .
C40 Si2 C42 108.91(18) . .
C42' Si2 C41' 130.3(16) . .
C41 Si2 C41' 7.3(12) . .
C43' Si2 C41' 115.8(8) . .
C40 Si2 C41' 106.2(7) . .
C42 Si2 C41' 106.0(6) . .
C42' Si2 C43 97(3) . .
C41 Si2 C43 86(2) . .
C43' Si2 C43 27.9(19) . .
C40 Si2 C43 101.5(11) . .
C42 Si2 C43 137.0(19) . .
C41' Si2 C43 93(2) . .
C18 N5 C24 108.27(17) . .
C18 N5 C44 121.34(19) . .
C24 N5 C44 125.39(19) . .
C16 N15 C22 108.25(19) . .
C16 N15 C34 121.9(2) . .
C22 N15 C34 126.2(2) . .
N5 C24 C25 109.29(18) . .
N5 C24 C25 128.4(2) . 2
C25 C24 C25 122.2(2) . 2
C9 C19 C18 118.0(2) . .
C9 C19 C25 135.6(2) . .
C18 C19 C25 106.06(19) . .
C8 C9 C19 119.8(2) . .
C8 C9 H9 118.5(14) . .
C19 C9 H9 121.5(14) . .
C4 C17 C16 117.5(2) . .
C4 C17 C27 135.8(2) . 2
C16 C17 C27 106.5(2) . 2
C17 C4 C3 120.5(3) . .
C17 C4 H4 125.2(16) . .
C3 C4 H4 114.0(16) . .
C7 C6 C18 118.3(2) . .
C7 C6 H6 117.6(17) . .
C18 C6 H6 124.1(17) . .
C24 C25 C24 117.5(2) . 3
C24 C25 C19 106.21(18) . .
C24 C25 C19 136.2(2) 3 .
C9 C8 C7 120.2(2) . .
C9 C8 C39 120.4(2) . .
C7 C8 C39 119.3(2) . .
N15 C22 C27 128.8(2) . .
N15 C22 C27 109.03(19) . 2
C27 C22 C27 122.1(2) . 2
N5 C18 C6 127.8(2) . .
N5 C18 C19 109.66(18) . .
C6 C18 C19 122.5(2) . .
N15 C16 C1 127.8(2) . .
N15 C16 C17 109.7(2) . .
C1 C16 C17 122.5(2) . .
C22 C27 C22 117.7(2) . 3
C22 C27 C17 136.0(2) . 3
C22 C27 C17 106.15(19) 3 3
C6 C7 C8 121.0(2) . .
C6 C7 H7 124.2(15) . .
C8 C7 H7 114.9(15) . .
C4 C3 C2 120.0(3) . .
C4 C3 C29 117.9(3) . .
C2 C3 C29 122.1(2) . .
N5 C44 C45 112.1(2) . .
N5 C44 H44A 107.6(17) . .
C45 C44 H44A 110.4(17) . .
N5 C44 H44B 110.7(15) . .
C45 C44 H44B 104.0(15) . .
H44A C44 H44B 112(2) . .
C2 C1 C16 118.5(3) . .
C2 C1 H1 119(2) . .
C16 C1 H1 122(2) . .
C40 C39 C8 177.2(3) . .
C1 C2 C3 120.9(2) . .
C1 C2 H2 121.4(18) . .
C3 C2 H2 117.7(18) . .
C30 C29 C3 177.5(3) . .
C39 C40 Si2 175.6(3) . .
C29 C30 Si1 177.5(3) . .
C44 C45 H45A 109.5 . .
C44 C45 H45B 109.5 . .
H45A C45 H45B 109.5 . .
C44 C45 H45C 109.5 . .
H45A C45 H45C 109.5 . .
H45B C45 H45C 109.5 . .
Si1 C32 H32A 109.5 . .
Si1 C32 H32B 109.5 . .
H32A C32 H32B 109.5 . .
Si1 C32 H32C 109.5 . .
H32A C32 H32C 109.5 . .
H32B C32 H32C 109.5 . .
Si2 C43 H43A 109.5 . .
Si2 C43 H43B 109.5 . .
Si2 C43 H43C 109.5 . .
Si2 C43' H43D 109.5 . .
Si2 C43' H43E 109.5 . .
H43D C43' H43E 109.5 . .
Si2 C43' H43F 109.5 . .
H43D C43' H43F 109.5 . .
H43E C43' H43F 109.5 . .
Si2 C42 H42A 109.5 . .
Si2 C42 H42B 109.5 . .
Si2 C42 H42C 109.5 . .
Si2 C42' H42D 109.5 . .
Si2 C42' H42E 109.5 . .
H42D C42' H42E 109.5 . .
Si2 C42' H42F 109.5 . .
H42D C42' H42F 109.5 . .
H42E C42' H42F 109.5 . .
Si2 C41 H41A 109.5 . .
Si2 C41 H41B 109.5 . .
Si2 C41 H41C 109.5 . .
Si2 C41' H41D 109.5 . .
Si2 C41' H41E 109.5 . .
H41D C41' H41E 109.5 . .
Si2 C41' H41F 109.5 . .
H41D C41' H41F 109.5 . .
H41E C41' H41F 109.5 . .
C35' C34 N15 117.0(4) . .
C35' C34 C35 34.3(4) . .
N15 C34 C35 113.3(3) . .
C35' C34 H34A 129.8 . .
N15 C34 H34A 108.9 . .
C35 C34 H34A 108.9 . .
C35' C34 H34B 76.0 . .
N15 C34 H34B 108.9 . .
C35 C34 H34B 108.9 . .
H34A C34 H34B 107.7 . .
C35' C34 H34C 108.4 . .
N15 C34 H34C 108.0 . .
C35 C34 H34C 134.4 . .
H34A C34 H34C 73.6 . .
H34B C34 H34C 36.9 . .
C35' C34 H34D 107.6 . .
N15 C34 H34D 108.2 . .
C35 C34 H34D 77.5 . .
H34A C34 H34D 35.5 . .
H34B C34 H34D 135.4 . .
H34C C34 H34D 107.3 . .
C34 C35 H35A 109.5 . .
C34 C35 H35B 109.5 . .
C34 C35 H35C 109.5 . .
C34 C35' H35D 109.5 . .
C34 C35' H35E 109.5 . .
H35D C35' H35E 109.5 . .
C34 C35' H35F 109.5 . .
H35D C35' H35F 109.5 . .
H35E C35' H35F 109.5 . .
Si1 C31 H31A 114(2) . .
Si1 C31 H31B 114(3) . .
H31A C31 H31B 105(3) . .
Si1 C31 H31C 106(2) . .
H31A C31 H31C 108(3) . .
H31B C31 H31C 110(4) . .
Si1 C33 H33A 109.5 . .
Si1 C33 H33B 109.5 . .
H33A C33 H33B 109.5 . .
Si1 C33 H33C 109.5 . .
H33A C33 H33C 109.5 . .
H33B C33 H33C 109.5 . .

loop_
_geom_bond_atom_site_label_1
_geom_bond_atom_site_label_2
_geom_bond_distance
_geom_bond_site_symmetry_2
Si1 C30 1.832(3) .
Si1 C31 1.838(4) .
Si1 C32 1.846(4) .
Si1 C33 1.849(4) .
Si2 C42' 1.45(3) .
Si2 C41 1.700(19) .
Si2 C43' 1.781(8) .
Si2 C40 1.827(3) .
Si2 C42 1.868(5) .
Si2 C41' 1.971(14) .
Si2 C43 2.37(7) .
N5 C18 1.386(3) .
N5 C24 1.391(3) .
N5 C44 1.460(3) .
N15 C16 1.381(3) .
N15 C22 1.395(3) .
N15 C34 1.461(3) .
C24 C25 1.409(3) .
C24 C25 1.417(3) 2
C19 C9 1.396(3) .
C19 C18 1.408(3) .
C19 C25 1.463(3) .
C9 C8 1.395(3) .
C9 H9 0.93(2) .
C17 C4 1.393(3) .
C17 C16 1.410(3) .
C17 C27 1.450(3) 2
C4 C3 1.394(3) .
C4 H4 0.88(2) .
C6 C7 1.371(4) .
C6 C18 1.388(3) .
C6 H6 0.89(3) .
C25 C24 1.417(3) 3
C8 C7 1.406(4) .
C8 C39 1.440(4) .
C22 C27 1.415(3) .
C22 C27 1.418(3) 2
C16 C1 1.393(4) .
C27 C22 1.418(3) 3
C27 C17 1.450(3) 3
C7 H7 0.94(3) .
C3 C2 1.402(4) .
C3 C29 1.437(4) .
C44 C45 1.504(4) .
C44 H44A 0.94(3) .
C44 H44B 0.89(2) .
C1 C2 1.370(4) .
C1 H1 0.82(3) .
C39 C40 1.201(4) .
C2 H2 0.93(3) .
C29 C30 1.199(4) .
C45 H45A 0.9600 .
C45 H45B 0.9600 .
C45 H45C 0.9600 .
C32 H32A 0.9600 .
C32 H32B 0.9600 .
C32 H32C 0.9600 .
C43 H43A 0.9600 .
C43 H43B 0.9600 .
C43 H43C 0.9600 .
C43' H43D 0.9600 .
C43' H43E 0.9600 .
C43' H43F 0.9600 .
C42 H42A 0.9600 .
C42 H42B 0.9600 .
C42 H42C 0.9600 .
C42' H42D 0.9600 .
C42' H42E 0.9600 .
C42' H42F 0.9600 .
C41 H41A 0.9600 .
C41 H41B 0.9600 .
C41 H41C 0.9600 .
C41' H41D 0.9600 .
C41' H41E 0.9600 .
C41' H41F 0.9600 .
C34 C35' 1.286(8) .
C34 C35 1.566(7) .
C34 H34A 0.9700 .
C34 H34B 0.9700 .
C34 H34C 0.9700 .
C34 H34D 0.9700 .
C35 H35A 0.9600 .
C35 H35B 0.9600 .
C35 H35C 0.9600 .
C35' H35D 0.9600 .
C35' H35E 0.9600 .
C35' H35F 0.9600 .
C31 H31A 0.91(4) .
C31 H31B 0.98(4) .
C31 H31C 0.94(4) .
C33 H33A 0.9600 .
C33 H33B 0.9600 .
C33 H33C 0.9600 .
